data_1506224
loop_
_publ_author_name
'Gong, Han-Yuan'
'Zheng, Qi-Yu'
'Zhang, Xiao-Hang'
'Wang, De-Xian'
'Wang, Mei-Xiang'

_publ_section_title
;
 Methylazacalix[4]pyridine: en route to Zn2+-specific fluoresence sensors.
;
_journal_issue 21
_journal_name_full 'Organic letters'
_journal_page_first 4895
_journal_page_last 4898
_journal_paper_doi 10.1021/ol061928k
_journal_volume 8
_journal_year 2006
_chemical_formula_sum 'C24.5 H25 Cl Cu F12 N8 P2'
_chemical_formula_weight 820.46
_chemical_name_systematic
; 

 ? 

;
_space_group_IT_number 62
_symmetry_cell_setting orthorhombic
_symmetry_space_group_name_Hall '-P 2ac 2n'
_symmetry_space_group_name_H-M 'P n m a'
_atom_sites_solution_hydrogens geom
_atom_sites_solution_primary direct
_atom_sites_solution_secondary difmap
_audit_creation_method SHELXL-97
_cell_angle_alpha 90.00
_cell_angle_beta 90.00
_cell_angle_gamma 90.00
_cell_formula_units_Z 8
_cell_length_a 17.351(4)
_cell_length_b 23.605(5)
_cell_length_c 14.941(3)
_cell_measurement_temperature 293(2)
_cell_measurement_theta_max 27.40
_cell_measurement_theta_min 2.35
_cell_volume 6119(2)
_computing_cell_refinement 'RAPID AUTO (RIGAKU, 2001)'
_computing_data_collection 'RAPID AUTO (RIGAKU, 2001)'
_computing_data_reduction 'RAPID AUTO (RIGAKU, 2001)'
_computing_molecular_graphics 'SHELXTL (SIEMENS, 1994)'
_computing_publication_material 'SHELXTL (SIEMENS, 1994)'
_computing_structure_refinement 'SHELXL-97 (Sheldrick, 1997)'
_computing_structure_solution 'SHELXS-97 (Sheldrick, 1990)'
_diffrn_ambient_temperature 293(2)
_diffrn_measured_fraction_theta_full 0.975
_diffrn_measured_fraction_theta_max 0.975
_diffrn_measurement_device_type 'RIGAKU R-AXIS RAPID IP'
_diffrn_measurement_method oscillation
_diffrn_radiation_monochromator graphite
_diffrn_radiation_source 'rotating anode'
_diffrn_radiation_type MoK\a
_diffrn_radiation_wavelength 0.71073
_diffrn_reflns_av_R_equivalents 0.0349
_diffrn_reflns_av_sigmaI/netI 0.1773
_diffrn_reflns_limit_h_max 22
_diffrn_reflns_limit_h_min -22
_diffrn_reflns_limit_k_max 30
_diffrn_reflns_limit_k_min -30
_diffrn_reflns_limit_l_max 19
_diffrn_reflns_limit_l_min -19
_diffrn_reflns_number 12751
_diffrn_reflns_theta_full 27.40
_diffrn_reflns_theta_max 27.40
_diffrn_reflns_theta_min 2.35
_exptl_absorpt_coefficient_mu 1.013
_exptl_absorpt_correction_T_max 0.7909
_exptl_absorpt_correction_T_min 0.5540
_exptl_absorpt_correction_type empirical
_exptl_absorpt_process_details 'psi scan'
_exptl_crystal_density_diffrn 1.781
_exptl_crystal_density_method 'not measured'
_exptl_crystal_F_000 3296
_exptl_crystal_size_max 0.66
_exptl_crystal_size_mid 0.56
_exptl_crystal_size_min 0.24
_refine_diff_density_max 0.779
_refine_diff_density_min -0.784
_refine_diff_density_rms 0.084
_refine_ls_extinction_coef 0.00063(6)
_refine_ls_extinction_expression Fc^*^=kFc[1+0.001xFc^2^\l^3^/sin(2\q)]^-1/4^
_refine_ls_extinction_method SHELXL
_refine_ls_goodness_of_fit_ref 0.694
_refine_ls_hydrogen_treatment mixed
_refine_ls_matrix_type full
_refine_ls_number_parameters 453
_refine_ls_number_reflns 6956
_refine_ls_number_restraints 0
_refine_ls_restrained_S_all 0.694
_refine_ls_R_factor_all 0.0979
_refine_ls_R_factor_gt 0.0439
_refine_ls_shift/su_max 0.001
_refine_ls_shift/su_mean 0.000
_refine_ls_structure_factor_coef Fsqd
_refine_ls_weighting_details 'calc w=1/[\s^2^(Fo^2^)+(0.0289P)^2^+0.0000P] where P=(Fo^2^+2Fc^2^)/3'
_refine_ls_weighting_scheme calc
_refine_ls_wR_factor_gt 0.0853
_refine_ls_wR_factor_ref 0.0912
_reflns_number_gt 2810
_reflns_number_total 6956
_reflns_threshold_expression >2sigma(I)
_cod_data_source_file ol061928ksi20060803_104404.cif
_cod_data_source_block 489
_cod_depositor_comments
;
The following automatic conversions were performed:
'_atom_site_symetry_multiplicity' tag replaced with
'_atom_site_symmetry_multiplicity'.

Automatic conversion script
Id: cif_correct_tags 1440 2010-10-19 06:21:57Z saulius 

The following automatic conversions were performed:

'_symmetry_cell_setting' value 'ORTHORHOMBIC' changed to
'orthorhombic' according to
/home/saulius/struct/CIF-dictionaries/cif_core.dic dictionary named
'cif_core.dic' version 2.4.1 from 2010-06-29.

Automatic conversion script
Id: cif_fix_values 1715 2011-07-08 13:25:40Z adriana 
;
_cod_original_cell_volume 6120(2)
_cod_original_sg_symbol_H-M Pnma
_cod_original_formula_sum 'C24.50 H25 Cl Cu F12 N8 P2'
_cod_database_code 1506224

loop_
_symmetry_equiv_pos_as_xyz
'x, y, z'
'-x+1/2, -y, z+1/2'
'-x, y+1/2, -z'
'x+1/2, -y+1/2, -z+1/2'
'-x, -y, -z'
'x-1/2, y, -z-1/2'
'x, -y-1/2, z'
'-x-1/2, y-1/2, z-1/2'

loop_
_atom_site_label
_atom_site_type_symbol
_atom_site_fract_x
_atom_site_fract_y
_atom_site_fract_z
_atom_site_U_iso_or_equiv
_atom_site_adp_type
_atom_site_occupancy
_atom_site_symmetry_multiplicity
_atom_site_calc_flag
_atom_site_refinement_flags
_atom_site_disorder_assembly
_atom_site_disorder_group
Cu1 Cu 0.23496(2) 0.58214(2) 0.82541(3) 0.03112(13) Uani 1 1 d . . .
N1 N 0.0713(2) 0.61138(15) 0.8776(3) 0.0510(10) Uani 1 1 d . . .
N2 N 0.1970(2) 0.62006(14) 0.93461(19) 0.0398(9) Uani 1 1 d . . .
N3 N 0.3237(2) 0.62351(17) 0.9870(2) 0.0503(11) Uani 1 1 d . . .
N4 N 0.31381(17) 0.54210(15) 0.89787(18) 0.0332(8) Uani 1 1 d . . .
N5 N 0.30591(17) 0.46429(14) 0.80124(19) 0.0373(8) Uani 1 1 d . . .
N6 N 0.27531(16) 0.54593(13) 0.71703(18) 0.0287(7) Uani 1 1 d . . .
N7 N 0.24161(18) 0.62659(14) 0.63382(18) 0.0346(8) Uani 1 1 d . . .
N8 N 0.15411(17) 0.61948(13) 0.75375(19) 0.0329(8) Uani 1 1 d . . .
C1 C -0.0095(2) 0.6003(2) 0.9025(3) 0.0853(19) Uani 1 1 d . . .
H1A H -0.0374 0.5875 0.8508 0.128 Uiso 1 1 calc R . .
H1B H -0.0325 0.6345 0.9246 0.128 Uiso 1 1 calc R . .
H1C H -0.0112 0.5717 0.9481 0.128 Uiso 1 1 calc R . .
C2 C 0.1206(3) 0.63057(18) 0.9448(3) 0.0491(12) Uani 1 1 d . . .
C3 C 0.0927(3) 0.6579(2) 1.0195(3) 0.0739(18) Uani 1 1 d . . .
H3A H 0.0400 0.6625 1.0278 0.089 Uiso 1 1 calc R . .
C4 C 0.1441(4) 0.6782(2) 1.0815(3) 0.090(2) Uani 1 1 d . . .
H4A H 0.1261 0.6981 1.1310 0.108 Uiso 1 1 calc R . .
C5 C 0.2207(4) 0.6695(2) 1.0712(3) 0.0736(18) Uani 1 1 d . . .
H5A H 0.2556 0.6839 1.1127 0.088 Uiso 1 1 calc R . .
C6 C 0.2467(3) 0.63841(18) 0.9971(2) 0.0489(13) Uani 1 1 d . . .
C7 C 0.3803(3) 0.6573(2) 1.0366(3) 0.0855(19) Uani 1 1 d . . .
H7A H 0.3615 0.6954 1.0432 0.128 Uiso 1 1 calc R . .
H7B H 0.4282 0.6579 1.0044 0.128 Uiso 1 1 calc R . .
H7C H 0.3883 0.6409 1.0946 0.128 Uiso 1 1 calc R . .
C8 C 0.3428(2) 0.56648(19) 0.9722(2) 0.0410(12) Uani 1 1 d . . .
C9 C 0.3887(2) 0.5382(2) 1.0313(3) 0.0567(14) Uani 1 1 d . . .
H9A H 0.4089 0.5564 1.0813 0.068 Uiso 1 1 calc R . .
C10 C 0.4041(2) 0.4824(2) 1.0150(3) 0.0633(15) Uani 1 1 d . . .
H10A H 0.4336 0.4618 1.0555 0.076 Uiso 1 1 calc R . .
C11 C 0.3765(2) 0.4563(2) 0.9391(3) 0.0513(13) Uani 1 1 d . . .
H11A H 0.3872 0.4184 0.9277 0.062 Uiso 1 1 calc R . .
C12 C 0.3324(2) 0.48796(19) 0.8802(2) 0.0369(11) Uani 1 1 d . . .
C13 C 0.3057(3) 0.40147(16) 0.7944(3) 0.0512(12) Uani 1 1 d . . .
H13A H 0.2859 0.3904 0.7370 0.077 Uiso 1 1 calc R . .
H13B H 0.2736 0.3859 0.8407 0.077 Uiso 1 1 calc R . .
H13C H 0.3573 0.3875 0.8012 0.077 Uiso 1 1 calc R . .
C14 C 0.3073(2) 0.49416(18) 0.7203(2) 0.0312(9) Uani 1 1 d . . .
C15 C 0.3419(2) 0.46897(18) 0.6458(2) 0.0395(11) Uani 1 1 d . . .
H15A H 0.3638 0.4331 0.6496 0.047 Uiso 1 1 calc R . .
C16 C 0.3426(2) 0.49859(19) 0.5674(3) 0.0455(12) Uani 1 1 d . . .
H16A H 0.3663 0.4830 0.5173 0.055 Uiso 1 1 calc R . .
C17 C 0.3091(2) 0.55053(18) 0.5614(2) 0.0364(10) Uani 1 1 d . . .
H17A H 0.3086 0.5702 0.5075 0.044 Uiso 1 1 calc R . .
C18 C 0.27585(19) 0.57348(16) 0.6375(2) 0.0295(9) Uani 1 1 d . . .
C19 C 0.2669(2) 0.66444(17) 0.5612(2) 0.0519(12) Uani 1 1 d . . .
H19A H 0.3177 0.6538 0.5421 0.078 Uiso 1 1 calc R . .
H19B H 0.2677 0.7028 0.5825 0.078 Uiso 1 1 calc R . .
H19C H 0.2318 0.6614 0.5118 0.078 Uiso 1 1 calc R . .
C20 C 0.1684(2) 0.63662(16) 0.6693(3) 0.0353(9) Uani 1 1 d . . .
C21 C 0.1134(3) 0.66387(19) 0.6182(3) 0.0526(13) Uani 1 1 d . . .
H21A H 0.1249 0.6768 0.5609 0.063 Uiso 1 1 calc R . .
C22 C 0.0421(3) 0.6713(2) 0.6535(3) 0.0672(15) Uani 1 1 d . . .
H22A H 0.0038 0.6886 0.6195 0.081 Uiso 1 1 calc R . .
C23 C 0.0261(2) 0.6535(2) 0.7392(3) 0.0608(14) Uani 1 1 d . . .
H23A H -0.0229 0.6584 0.7632 0.073 Uiso 1 1 calc R . .
C24 C 0.0836(2) 0.62841(18) 0.7891(3) 0.0428(11) Uani 1 1 d . . .
C57 C 0.4002(4) 0.7500 0.3269(5) 0.100(3) Uani 1 2 d S . .
H57A H 0.4245 0.7171 0.3021 0.120 Uiso 1 1 d R . .
Cl1 Cl 0.41300(12) 0.7500 0.44252(14) 0.0905(7) Uani 1 2 d S . .
Cl2 Cl 0.30314(14) 0.7500 0.29710(17) 0.1271(10) Uani 1 2 d S . .
P1 P 0.07584(7) 0.44504(6) 0.81179(8) 0.0579(4) Uani 1 1 d . . .
F1 F 0.0415(2) 0.49164(17) 0.74862(19) 0.1275(14) Uani 1 1 d . . .
F2 F 0.11405(18) 0.40051(13) 0.87773(19) 0.0964(10) Uani 1 1 d . . .
F3 F 0.01193(19) 0.40268(17) 0.7845(3) 0.1417(15) Uani 1 1 d . . .
F4 F 0.02390(15) 0.46746(13) 0.89076(17) 0.0856(10) Uani 1 1 d . . .
F5 F 0.14097(15) 0.48922(13) 0.84426(19) 0.0898(10) Uani 1 1 d . . .
F6 F 0.13064(18) 0.42314(16) 0.73536(17) 0.1179(14) Uani 1 1 d . . .
P2 P 0.18427(9) 0.2500 0.29897(9) 0.0396(4) Uani 1 2 d S . .
F7 F 0.1301(2) 0.2500 0.2136(2) 0.0802(13) Uani 1 2 d S . .
F8 F 0.1102(2) 0.2500 0.3610(2) 0.0750(12) Uani 1 2 d S . .
F9 F 0.2369(2) 0.2500 0.3850(2) 0.0688(11) Uani 1 2 d S . .
F10 F 0.25783(19) 0.2500 0.2365(2) 0.0634(11) Uani 1 2 d S . .
F11 F 0.18322(14) 0.31807(10) 0.29880(15) 0.0580(7) Uani 1 1 d . . .
P3 P 0.56752(10) 0.7500 1.12545(11) 0.0518(5) Uani 1 2 d S . .
F12 F 0.5924(5) 0.6891(3) 1.0992(5) 0.114(2) Uiso 0.50 1 d P A 1
F12' F 0.5400(5) 0.6863(4) 1.1411(5) 0.125(3) Uiso 0.50 1 d P . 2
F14 F 0.6055(3) 0.7500 1.2203(3) 0.1116(16) Uiso 1 2 d S A .
F16 F 0.5308(2) 0.7500 1.0272(2) 0.0784(12) Uiso 1 2 d S A .
F13 F 0.6505(5) 0.7500 1.0764(6) 0.093(3) Uiso 0.50 2 d SP A 1
F13' F 0.6410(4) 0.7094(4) 1.0966(5) 0.0232(19) Uiso 0.25 1 d P A 2
F15 F 0.4767(4) 0.7500 1.1521(5) 0.060(2) Uiso 0.50 2 d SP A 1
F15' F 0.5046(6) 0.7131(5) 1.1754(7) 0.057(3) Uiso 0.25 1 d P . 2

loop_
_atom_site_aniso_label
_atom_site_aniso_U_11
_atom_site_aniso_U_22
_atom_site_aniso_U_33
_atom_site_aniso_U_23
_atom_site_aniso_U_13
_atom_site_aniso_U_12
Cu1 0.0363(2) 0.0321(3) 0.0250(2) 0.0006(2) 0.0012(2) 0.0027(3)
N1 0.047(2) 0.042(3) 0.064(3) 0.007(2) 0.0217(19) 0.009(2)
N2 0.067(2) 0.025(2) 0.0265(17) 0.0012(16) 0.0074(16) 0.0012(19)
N3 0.076(3) 0.049(3) 0.0259(18) 0.0069(18) -0.0141(17) -0.024(2)
N4 0.0345(18) 0.038(2) 0.0274(16) 0.0056(16) -0.0066(13) 0.0007(18)
N5 0.041(2) 0.034(2) 0.0363(19) -0.0003(17) 0.0016(14) 0.0080(18)
N6 0.0337(18) 0.027(2) 0.0257(15) 0.0015(15) -0.0013(13) 0.0027(17)
N7 0.049(2) 0.028(2) 0.0270(15) 0.0056(15) 0.0047(14) 0.0022(18)
N8 0.0382(19) 0.024(2) 0.0366(18) -0.0005(16) -0.0009(14) 0.0038(16)
C1 0.049(3) 0.090(5) 0.116(4) 0.029(4) 0.044(3) 0.010(3)
C2 0.078(4) 0.024(3) 0.046(3) 0.011(2) 0.025(2) 0.016(3)
C3 0.112(5) 0.053(4) 0.057(3) 0.007(3) 0.038(3) 0.033(4)
C4 0.193(7) 0.041(4) 0.037(3) 0.002(3) 0.037(4) 0.041(5)
C5 0.154(6) 0.036(3) 0.031(3) -0.003(2) 0.011(3) -0.005(4)
C6 0.101(4) 0.022(3) 0.0229(19) 0.0045(19) 0.009(2) -0.006(3)
C7 0.131(5) 0.074(4) 0.052(3) 0.009(3) -0.027(3) -0.058(4)
C8 0.045(3) 0.048(3) 0.029(2) 0.010(2) -0.0050(18) -0.016(2)
C9 0.052(3) 0.083(4) 0.035(2) 0.008(3) -0.012(2) -0.015(3)
C10 0.049(3) 0.090(5) 0.051(3) 0.025(3) -0.011(2) 0.010(3)
C11 0.043(3) 0.060(4) 0.051(3) 0.013(3) 0.002(2) 0.012(3)
C12 0.034(2) 0.046(3) 0.031(2) 0.009(2) -0.0009(17) 0.008(2)
C13 0.074(3) 0.026(3) 0.053(3) 0.009(2) 0.011(2) 0.005(2)
C14 0.031(2) 0.032(3) 0.031(2) 0.0024(19) 0.0024(16) -0.007(2)
C15 0.040(2) 0.033(3) 0.045(2) -0.002(2) 0.0081(18) 0.005(2)
C16 0.043(3) 0.049(3) 0.045(2) -0.016(2) 0.010(2) -0.002(2)
C17 0.041(2) 0.041(3) 0.027(2) -0.0006(19) 0.0043(17) -0.004(2)
C18 0.030(2) 0.029(3) 0.0303(17) -0.0050(19) -0.0052(15) -0.005(2)
C19 0.082(3) 0.035(3) 0.039(2) 0.010(2) 0.005(2) -0.002(3)
C20 0.042(2) 0.021(2) 0.042(2) -0.006(2) -0.007(2) 0.0016(19)
C21 0.063(3) 0.054(4) 0.041(2) 0.002(2) -0.011(2) 0.022(3)
C22 0.064(3) 0.068(4) 0.069(3) 0.006(3) -0.020(3) 0.028(3)
C23 0.039(3) 0.064(4) 0.079(3) 0.003(3) 0.004(2) 0.020(3)
C24 0.038(3) 0.032(3) 0.059(3) 0.002(2) 0.004(2) 0.006(2)
C57 0.071(6) 0.116(8) 0.113(7) 0.000 0.045(5) 0.000
Cl1 0.1007(17) 0.0825(18) 0.0884(15) 0.000 0.0072(12) 0.000
Cl2 0.0883(17) 0.137(2) 0.156(2) 0.000 -0.0206(16) 0.000
P1 0.0596(8) 0.0695(10) 0.0445(7) -0.0061(7) -0.0047(6) 0.0040(7)
F1 0.174(4) 0.142(3) 0.067(2) 0.019(2) -0.018(2) 0.074(3)
F2 0.134(3) 0.075(2) 0.080(2) 0.0105(18) -0.0282(18) 0.018(2)
F3 0.092(3) 0.131(3) 0.203(4) -0.078(3) -0.041(2) -0.024(2)
F4 0.073(2) 0.109(3) 0.0751(19) -0.0132(19) 0.0190(15) -0.0011(19)
F5 0.068(2) 0.089(2) 0.112(2) -0.006(2) 0.0079(17) -0.0179(18)
F6 0.119(3) 0.185(4) 0.0490(17) -0.026(2) -0.0029(15) 0.064(3)
P2 0.0382(9) 0.0423(12) 0.0383(9) 0.000 0.0042(6) 0.000
F7 0.083(3) 0.088(3) 0.069(3) 0.000 -0.035(2) 0.000
F8 0.057(2) 0.072(3) 0.096(3) 0.000 0.034(2) 0.000
F9 0.079(3) 0.073(3) 0.054(2) 0.000 -0.0273(19) 0.000
F10 0.065(2) 0.060(3) 0.065(2) 0.000 0.0262(18) 0.000
F11 0.0704(18) 0.0336(16) 0.0699(17) 0.0010(14) 0.0052(13) 0.0029(14)
P3 0.0624(12) 0.0494(14) 0.0435(10) 0.000 0.0060(8) 0.000

loop_
_atom_type_symbol
_atom_type_description
_atom_type_scat_dispersion_real
_atom_type_scat_dispersion_imag
_atom_type_scat_source
C C 0.0033 0.0016 'International Tables Vol C Tables 4.2.6.8 and 6.1.1.4'
H H 0.0000 0.0000 'International Tables Vol C Tables 4.2.6.8 and 6.1.1.4'
N N 0.0061 0.0033 'International Tables Vol C Tables 4.2.6.8 and 6.1.1.4'
O O 0.0106 0.0060 'International Tables Vol C Tables 4.2.6.8 and 6.1.1.4'
Cu Cu 0.3201 1.2651 'International Tables Vol C Tables 4.2.6.8 and 6.1.1.4'
P P 0.1023 0.0942 'International Tables Vol C Tables 4.2.6.8 and 6.1.1.4'
F F 0.0171 0.0103 'International Tables Vol C Tables 4.2.6.8 and 6.1.1.4'
Cl Cl 0.1484 0.1585 'International Tables Vol C Tables 4.2.6.8 and 6.1.1.4'

loop_
_geom_angle_atom_site_label_1
_geom_angle_atom_site_label_2
_geom_angle_atom_site_label_3
_geom_angle
_geom_angle_site_symmetry_1
_geom_angle_site_symmetry_3
N6 Cu1 N8 90.02(12) . .
N6 Cu1 N2 178.32(14) . .
N8 Cu1 N2 90.51(13) . .
N6 Cu1 N4 89.82(13) . .
N8 Cu1 N4 177.89(13) . .
N2 Cu1 N4 89.71(13) . .
C2 N1 C24 119.6(4) . .
C2 N1 C1 117.4(4) . .
C24 N1 C1 115.7(4) . .
C6 N2 C2 119.4(4) . .
C6 N2 Cu1 120.5(3) . .
C2 N2 Cu1 120.1(3) . .
C6 N3 C8 119.1(4) . .
C6 N3 C7 116.9(4) . .
C8 N3 C7 116.3(4) . .
C12 N4 C8 118.5(3) . .
C12 N4 Cu1 120.7(2) . .
C8 N4 Cu1 120.2(3) . .
C12 N5 C14 121.8(3) . .
C12 N5 C13 117.5(3) . .
C14 N5 C13 116.3(3) . .
C14 N6 C18 117.8(3) . .
C14 N6 Cu1 121.0(2) . .
C18 N6 Cu1 121.2(2) . .
C18 N7 C20 121.8(3) . .
C18 N7 C19 116.7(3) . .
C20 N7 C19 116.6(3) . .
C20 N8 C24 119.1(3) . .
C20 N8 Cu1 120.8(2) . .
C24 N8 Cu1 120.2(3) . .
N1 C1 H1A 109.5 . .
N1 C1 H1B 109.5 . .
H1A C1 H1B 109.5 . .
N1 C1 H1C 109.5 . .
H1A C1 H1C 109.5 . .
H1B C1 H1C 109.5 . .
N2 C2 C3 121.2(5) . .
N2 C2 N1 117.3(4) . .
C3 C2 N1 121.4(5) . .
C4 C3 C2 118.9(5) . .
C4 C3 H3A 120.5 . .
C2 C3 H3A 120.5 . .
C5 C4 C3 120.5(5) . .
C5 C4 H4A 119.7 . .
C3 C4 H4A 119.7 . .
C4 C5 C6 119.0(5) . .
C4 C5 H5A 120.5 . .
C6 C5 H5A 120.5 . .
N2 C6 N3 117.4(4) . .
N2 C6 C5 120.8(5) . .
N3 C6 C5 121.7(5) . .
N3 C7 H7A 109.5 . .
N3 C7 H7B 109.5 . .
H7A C7 H7B 109.5 . .
N3 C7 H7C 109.5 . .
H7A C7 H7C 109.5 . .
H7B C7 H7C 109.5 . .
N4 C8 C9 122.9(4) . .
N4 C8 N3 116.8(4) . .
C9 C8 N3 120.4(4) . .
C8 C9 C10 118.1(4) . .
C8 C9 H9A 121.0 . .
C10 C9 H9A 121.0 . .
C9 C10 C11 120.7(4) . .
C9 C10 H10A 119.7 . .
C11 C10 H10A 119.7 . .
C10 C11 C12 118.4(5) . .
C10 C11 H11A 120.8 . .
C12 C11 H11A 120.8 . .
N4 C12 N5 118.1(3) . .
N4 C12 C11 121.3(4) . .
N5 C12 C11 120.5(4) . .
N5 C13 H13A 109.5 . .
N5 C13 H13B 109.5 . .
H13A C13 H13B 109.5 . .
N5 C13 H13C 109.5 . .
H13A C13 H13C 109.5 . .
H13B C13 H13C 109.5 . .
N6 C14 C15 122.4(3) . .
N6 C14 N5 118.8(3) . .
C15 C14 N5 118.7(4) . .
C16 C15 C14 118.0(4) . .
C16 C15 H15A 121.0 . .
C14 C15 H15A 121.0 . .
C17 C16 C15 121.0(4) . .
C17 C16 H16A 119.5 . .
C15 C16 H16A 119.5 . .
C16 C17 C18 118.4(4) . .
C16 C17 H17A 120.8 . .
C18 C17 H17A 120.8 . .
N6 C18 C17 122.4(4) . .
N6 C18 N7 117.8(3) . .
C17 C18 N7 119.9(3) . .
N7 C19 H19A 109.5 . .
N7 C19 H19B 109.5 . .
H19A C19 H19B 109.5 . .
N7 C19 H19C 109.5 . .
H19A C19 H19C 109.5 . .
H19B C19 H19C 109.5 . .
N8 C20 C21 122.0(4) . .
N8 C20 N7 118.1(3) . .
C21 C20 N7 119.9(4) . .
C22 C21 C20 118.4(4) . .
C22 C21 H21A 120.8 . .
C20 C21 H21A 120.8 . .
C21 C22 C23 120.4(4) . .
C21 C22 H22A 119.8 . .
C23 C22 H22A 119.8 . .
C22 C23 C24 119.3(4) . .
C22 C23 H23A 120.4 . .
C24 C23 H23A 120.4 . .
N8 C24 C23 120.8(4) . .
N8 C24 N1 117.6(4) . .
C23 C24 N1 121.6(4) . .
Cl1 C57 Cl2 112.2(4) . .
Cl1 C57 H57A 109.1 . .
Cl2 C57 H57A 109.1 . .
F3 P1 F1 91.3(2) . .
F3 P1 F6 91.7(2) . .
F1 P1 F6 91.34(18) . .
F3 P1 F4 90.25(19) . .
F1 P1 F4 89.86(17) . .
F6 P1 F4 177.69(18) . .
F3 P1 F2 92.0(2) . .
F1 P1 F2 176.7(2) . .
F6 P1 F2 88.88(18) . .
F4 P1 F2 89.80(17) . .
F3 P1 F5 177.7(2) . .
F1 P1 F5 89.7(2) . .
F6 P1 F5 90.42(19) . .
F4 P1 F5 87.61(15) . .
F2 P1 F5 87.06(17) . .
F9 P2 F10 90.8(2) . .
F9 P2 F8 89.6(2) . .
F10 P2 F8 179.6(2) . .
F9 P2 F7 179.0(2) . .
F10 P2 F7 90.2(2) . .
F8 P2 F7 89.4(2) . .
F9 P2 F11 90.45(10) . 7_565
F10 P2 F11 90.47(10) . 7_565
F8 P2 F11 89.53(10) . 7_565
F7 P2 F11 89.55(10) . 7_565
F9 P2 F11 90.45(10) . .
F10 P2 F11 90.47(10) . .
F8 P2 F11 89.53(10) . .
F7 P2 F11 89.55(10) . .
F11 P2 F11 178.7(2) 7_565 .
F12 P3 F12 135.8(7) 7_575 .
F12 P3 F14 96.4(3) 7_575 .
F12 P3 F14 96.4(3) . .
F12 P3 F15' 145.1(6) 7_575 .
F12 P3 F15' 78.6(5) . .
F14 P3 F15' 82.1(4) . .
F12 P3 F15' 78.6(5) 7_575 7_575
F12 P3 F15' 145.1(6) . 7_575
F14 P3 F15' 82.1(4) . 7_575
F15' P3 F15' 66.7(8) . 7_575
F12 P3 F12' 173.7(4) 7_575 .
F12 P3 F12' 41.1(3) . .
F14 P3 F12' 89.6(3) . .
F15' P3 F12' 37.5(4) . .
F15' P3 F12' 104.1(7) 7_575 .
F12 P3 F12' 41.1(3) 7_575 7_575
F12 P3 F12' 173.7(4) . 7_575
F14 P3 F12' 89.6(3) . 7_575
F15' P3 F12' 104.1(6) . 7_575
F15' P3 F12' 37.5(4) 7_575 7_575
F12' P3 F12' 141.1(7) . 7_575
F12 P3 F16 83.1(3) 7_575 .
F12 P3 F16 83.1(3) . .
F14 P3 F16 178.5(3) . .
F15' P3 F16 99.1(4) . .
F15' P3 F16 99.1(4) 7_575 .
F12' P3 F16 90.9(3) . .
F12' P3 F16 90.9(3) 7_575 .
F12 P3 F13 68.7(3) 7_575 .
F12 P3 F13 68.7(3) . .
F14 P3 F13 92.0(4) . .
F15' P3 F13 145.9(4) . .
F15' P3 F13 145.9(4) 7_575 .
F12' P3 F13 109.4(3) . .
F12' P3 F13 109.4(3) 7_575 .
F16 P3 F13 86.5(4) . .
F12 P3 F15 109.4(3) 7_575 .
F12 P3 F15 109.4(3) . .
F14 P3 F15 100.8(3) . .
F15' P3 F15 38.4(4) . .
F15' P3 F15 38.4(4) 7_575 .
F12' P3 F15 71.0(3) . .
F12' P3 F15 71.0(3) 7_575 .
F16 P3 F15 80.7(3) . .
F13 P3 F15 167.2(4) . .
F12 P3 F13' 35.0(3) 7_575 7_575
F12 P3 F13' 104.9(5) . 7_575
F14 P3 F13' 84.9(3) . 7_575
F15' P3 F13' 166.9(5) . 7_575
F15' P3 F13' 109.6(5) 7_575 7_575
F12' P3 F13' 144.7(5) . 7_575
F12' P3 F13' 73.8(4) 7_575 7_575
F16 P3 F13' 93.9(3) . 7_575
F13 P3 F13' 36.3(3) . 7_575
F15 P3 F13' 144.3(3) . 7_575
F12 P3 F13' 104.9(5) 7_575 .
F12 P3 F13' 35.0(3) . .
F14 P3 F13' 84.9(3) . .
F15' P3 F13' 109.6(5) . .
F15' P3 F13' 166.9(4) 7_575 .
F12' P3 F13' 73.8(4) . .
F12' P3 F13' 144.7(5) 7_575 .
F16 P3 F13' 93.9(3) . .
F13 P3 F13' 36.3(3) . .
F15 P3 F13' 144.3(3) . .
F13' P3 F13' 71.0(6) 7_575 .
F15' F12' P3 70.6(8) . .
F12' F15' P3 71.9(8) . .
F12' F15' F15' 128.4(8) . 7_575
P3 F15' F15' 56.7(4) . 7_575

loop_
_geom_bond_atom_site_label_1
_geom_bond_atom_site_label_2
_geom_bond_distance
_geom_bond_site_symmetry_2
Cu1 N6 1.960(3) .
Cu1 N8 1.973(3) .
Cu1 N2 1.974(3) .
Cu1 N4 1.984(3) .
N1 C2 1.394(5) .
N1 C24 1.399(5) .
N1 C1 1.473(5) .
N2 C6 1.342(5) .
N2 C2 1.358(5) .
N3 C6 1.390(5) .
N3 C8 1.404(5) .
N3 C7 1.467(5) .
N4 C12 1.344(5) .
N4 C8 1.349(4) .
N5 C12 1.384(4) .
N5 C14 1.400(4) .
N5 C13 1.486(5) .
N6 C14 1.343(5) .
N6 C18 1.354(4) .
N7 C18 1.388(4) .
N7 C20 1.397(4) .
N7 C19 1.472(4) .
N8 C20 1.349(4) .
N8 C24 1.349(5) .
C1 H1A 0.9600 .
C1 H1B 0.9600 .
C1 H1C 0.9600 .
C2 C3 1.377(5) .
C3 C4 1.371(7) .
C3 H3A 0.9300 .
C4 C5 1.354(7) .
C4 H4A 0.9300 .
C5 C6 1.403(6) .
C5 H5A 0.9300 .
C7 H7A 0.9600 .
C7 H7B 0.9600 .
C7 H7C 0.9600 .
C8 C9 1.363(5) .
C9 C10 1.367(6) .
C9 H9A 0.9300 .
C10 C11 1.376(6) .
C10 H10A 0.9300 .
C11 C12 1.385(5) .
C11 H11A 0.9300 .
C13 H13A 0.9600 .
C13 H13B 0.9600 .
C13 H13C 0.9600 .
C14 C15 1.397(5) .
C15 C16 1.365(5) .
C15 H15A 0.9300 .
C16 C17 1.359(5) .
C16 H16A 0.9300 .
C17 C18 1.386(5) .
C17 H17A 0.9300 .
C19 H19A 0.9600 .
C19 H19B 0.9600 .
C19 H19C 0.9600 .
C20 C21 1.381(5) .
C21 C22 1.355(5) .
C21 H21A 0.9300 .
C22 C23 1.377(5) .
C22 H22A 0.9300 .
C23 C24 1.378(5) .
C23 H23A 0.9300 .
C57 Cl1 1.741(7) .
C57 Cl2 1.741(7) .
C57 H57A 0.9600 .
P1 F3 1.548(3) .
P1 F1 1.567(3) .
P1 F6 1.573(3) .
P1 F4 1.576(3) .
P1 F2 1.586(3) .
P1 F5 1.613(3) .
P2 F9 1.577(3) .
P2 F10 1.582(3) .
P2 F8 1.584(3) .
P2 F7 1.584(3) .
P2 F11 1.607(2) 7_565
P2 F11 1.607(2) .
P3 F12 1.551(8) 7_575
P3 F12 1.551(8) .
P3 F14 1.563(5) .
P3 F15' 1.583(10) .
P3 F15' 1.583(10) 7_575
P3 F12' 1.596(8) .
P3 F12' 1.596(8) 7_575
P3 F16 1.601(4) .
P3 F13 1.616(9) .
P3 F15 1.625(7) .
P3 F13' 1.652(8) 7_575
P3 F13' 1.652(8) .
F12' F15' 1.021(11) .
F15' F15' 1.74(2) 7_575

loop_
_geom_torsion_atom_site_label_1
_geom_torsion_atom_site_label_2
_geom_torsion_atom_site_label_3
_geom_torsion_atom_site_label_4
_geom_torsion
_geom_torsion_site_symmetry_1
_geom_torsion_site_symmetry_4
N6 Cu1 N2 C6 -34(5) . .
N8 Cu1 N2 C6 -142.7(3) . .
N4 Cu1 N2 C6 39.4(3) . .
N6 Cu1 N2 C2 142(4) . .
N8 Cu1 N2 C2 33.7(3) . .
N4 Cu1 N2 C2 -144.2(3) . .
N6 Cu1 N4 C12 -39.7(3) . .
N8 Cu1 N4 C12 46(4) . .
N2 Cu1 N4 C12 141.9(3) . .
N6 Cu1 N4 C8 148.3(3) . .
N8 Cu1 N4 C8 -126(3) . .
N2 Cu1 N4 C8 -30.1(3) . .
N8 Cu1 N6 C14 -147.1(3) . .
N2 Cu1 N6 C14 105(5) . .
N4 Cu1 N6 C14 30.8(3) . .
N8 Cu1 N6 C18 36.7(3) . .
N2 Cu1 N6 C18 -72(5) . .
N4 Cu1 N6 C18 -145.4(3) . .
N6 Cu1 N8 C20 -34.5(3) . .
N2 Cu1 N8 C20 143.9(3) . .
N4 Cu1 N8 C20 -120(3) . .
N6 Cu1 N8 C24 145.8(3) . .
N2 Cu1 N8 C24 -35.8(3) . .
N4 Cu1 N8 C24 60(4) . .
C6 N2 C2 C3 -2.4(6) . .
Cu1 N2 C2 C3 -178.8(3) . .
C6 N2 C2 N1 179.2(4) . .
Cu1 N2 C2 N1 2.7(5) . .
C24 N1 C2 N2 -56.3(5) . .
C1 N1 C2 N2 154.8(4) . .
C24 N1 C2 C3 125.2(5) . .
C1 N1 C2 C3 -23.7(6) . .
N2 C2 C3 C4 4.5(7) . .
N1 C2 C3 C4 -177.0(4) . .
C2 C3 C4 C5 -2.7(8) . .
C3 C4 C5 C6 -1.2(8) . .
C2 N2 C6 N3 175.9(4) . .
Cu1 N2 C6 N3 -7.7(5) . .
C2 N2 C6 C5 -1.7(6) . .
Cu1 N2 C6 C5 174.7(3) . .
C8 N3 C6 N2 -50.7(5) . .
C7 N3 C6 N2 161.0(3) . .
C8 N3 C6 C5 126.8(4) . .
C7 N3 C6 C5 -21.5(6) . .
C4 C5 C6 N2 3.5(7) . .
C4 C5 C6 N3 -174.0(5) . .
C12 N4 C8 C9 -1.6(6) . .
Cu1 N4 C8 C9 170.5(3) . .
C12 N4 C8 N3 178.3(3) . .
Cu1 N4 C8 N3 -9.5(5) . .
C6 N3 C8 N4 60.7(5) . .
C7 N3 C8 N4 -150.8(3) . .
C6 N3 C8 C9 -119.3(4) . .
C7 N3 C8 C9 29.2(6) . .
N4 C8 C9 C10 -1.5(7) . .
N3 C8 C9 C10 178.5(4) . .
C8 C9 C10 C11 2.5(7) . .
C9 C10 C11 C12 -0.4(7) . .
C8 N4 C12 N5 -176.5(3) . .
Cu1 N4 C12 N5 11.4(5) . .
C8 N4 C12 C11 3.9(6) . .
Cu1 N4 C12 C11 -168.3(3) . .
C14 N5 C12 N4 42.4(5) . .
C13 N5 C12 N4 -161.9(3) . .
C14 N5 C12 C11 -137.9(4) . .
C13 N5 C12 C11 17.8(5) . .
C10 C11 C12 N4 -2.9(6) . .
C10 C11 C12 N5 177.4(4) . .
C18 N6 C14 C15 1.4(5) . .
Cu1 N6 C14 C15 -174.9(3) . .
C18 N6 C14 N5 -178.6(3) . .
Cu1 N6 C14 N5 5.1(5) . .
C12 N5 C14 N6 -52.5(5) . .
C13 N5 C14 N6 151.5(4) . .
C12 N5 C14 C15 127.6(4) . .
C13 N5 C14 C15 -28.5(5) . .
N6 C14 C15 C16 -0.1(6) . .
N5 C14 C15 C16 179.8(3) . .
C14 C15 C16 C17 -1.4(6) . .
C15 C16 C17 C18 1.6(6) . .
C14 N6 C18 C17 -1.2(5) . .
Cu1 N6 C18 C17 175.1(3) . .
C14 N6 C18 N7 178.9(3) . .
Cu1 N6 C18 N7 -4.8(4) . .
C16 C17 C18 N6 -0.3(6) . .
C16 C17 C18 N7 179.6(3) . .
C20 N7 C18 N6 -48.0(5) . .
C19 N7 C18 N6 157.5(3) . .
C20 N7 C18 C17 132.1(4) . .
C19 N7 C18 C17 -22.4(5) . .
C24 N8 C20 C21 1.0(6) . .
Cu1 N8 C20 C21 -178.7(3) . .
C24 N8 C20 N7 -179.5(3) . .
Cu1 N8 C20 N7 0.7(5) . .
C18 N7 C20 N8 50.3(5) . .
C19 N7 C20 N8 -155.1(3) . .
C18 N7 C20 C21 -130.2(4) . .
C19 N7 C20 C21 24.3(5) . .
N8 C20 C21 C22 -2.7(7) . .
N7 C20 C21 C22 177.9(4) . .
C20 C21 C22 C23 1.8(8) . .
C21 C22 C23 C24 0.6(8) . .
C20 N8 C24 C23 1.5(6) . .
Cu1 N8 C24 C23 -178.8(3) . .
C20 N8 C24 N1 -178.4(4) . .
Cu1 N8 C24 N1 1.3(5) . .
C22 C23 C24 N8 -2.3(7) . .
C22 C23 C24 N1 177.6(5) . .
C2 N1 C24 N8 54.0(6) . .
C1 N1 C24 N8 -156.6(4) . .
C2 N1 C24 C23 -125.9(5) . .
C1 N1 C24 C23 23.5(6) . .
F12 P3 F12' F15' -119(5) 7_575 .
F12 P3 F12' F15' 177.8(12) . .
F14 P3 F12' F15' 77.5(8) . .
F15' P3 F12' F15' -4.3(5) 7_575 .
F12' P3 F12' F15' -11.4(14) 7_575 .
F16 P3 F12' F15' -103.9(8) . .
F13 P3 F12' F15' 169.5(8) . .
F15 P3 F12' F15' -24.0(8) . .
F13' P3 F12' F15' 158.1(8) 7_575 .
F13' P3 F12' F15' 162.3(9) . .
P3 F12' F15' F15' 4.8(6) . 7_575
F12 P3 F15' F12' 170.3(6) 7_575 .
F12 P3 F15' F12' -1.5(8) . .
F14 P3 F15' F12' -99.7(7) . .
F15' P3 F15' F12' 175.5(6) 7_575 .
F12' P3 F15' F12' 172.6(9) 7_575 .
F16 P3 F15' F12' 79.4(7) . .
F13 P3 F15' F12' -17.8(13) . .
F15 P3 F15' F12' 141.7(12) . .
F13' P3 F15' F12' -108(2) 7_575 .
F13' P3 F15' F12' -18.0(9) . .
F12 P3 F15' F15' -5.2(6) 7_575 7_575
F12 P3 F15' F15' -177.0(3) . 7_575
F14 P3 F15' F15' 84.8(3) . 7_575
F12' P3 F15' F15' -175.5(6) . 7_575
F12' P3 F15' F15' -2.8(4) 7_575 7_575
F16 P3 F15' F15' -96.0(3) . 7_575
F13 P3 F15' F15' 166.7(10) . 7_575
F15 P3 F15' F15' -33.8(8) . 7_575
F13' P3 F15' F15' 76(2) 7_575 7_575
F13' P3 F15' F15' 166.5(5) . 7_575
